data_4311306
loop_
_publ_author_name
'Yukinari Sunatsuki'
'Hiromi Ohta'
'Masaaki Kojima'
'Yuichi Ikuta'
'Yoshiyuki Goto'
'Naohide Matsumoto'
'Seiichiro Iijima'
'Haruo Akashi'
'Sumio Kaizaki'
'Fran\,coise Dahan'
'Jean-Pierre Tuchagues'

_publ_contact_author_address Japan
_publ_contact_author_email kojima@cc.okayama-u.ac.jp
_publ_contact_author_fax +81-86-251-7842
_publ_contact_author_name 'Masaaki KOJIMA'
_publ_contact_author_phone +81-86-251-7842
_publ_section_title
;
 Supramolecular Spin-Crossover Iron Complexes Based on
 Imidazole-Imidazolate Hydrogen Bonds
;
_journal_name_full 'Inorganic Chemistry'
_journal_page_first 4154
_journal_page_last 4171
_journal_paper_doi 10.1021/ic0498384
_journal_volume 43
_journal_year 2004
_chemical_formula_moiety 'C22 H30 B3 F12 Fe N12 O2 '
_chemical_formula_sum 'C22 H30 B3 F12 Fe N12 O2'
_chemical_formula_weight 810.82
_space_group_IT_number 15
_symmetry_cell_setting monoclinic
_symmetry_Int_Tables_number 15
_symmetry_space_group_name_Hall '-C 2yc'
_symmetry_space_group_name_H-M 'C 1 2/c 1'
_cell_angle_alpha 90
_cell_angle_beta 95.892(1)
_cell_angle_gamma 90
_cell_formula_units_Z 8
_cell_length_a 38.154(2)
_cell_length_b 12.6320(4)
_cell_length_c 14.1100(6)
_cell_measurement_reflns_used 13889
_cell_measurement_temperature 296.1
_cell_measurement_theta_max 27.4
_cell_measurement_theta_min 1.7
_cell_volume 6764.5(5)
_computing_cell_refinement PROCESS-AUTO
_computing_data_collection PROCESS-AUTO
_computing_data_reduction CrystalStructure
_computing_publication_material 'CrystalStructure Ver. 3.5.1'
_computing_structure_refinement CRYSTALS
_computing_structure_solution SIR92
_diffrn_detector_area_resol_mean 10.00
_diffrn_measured_fraction_theta_full 0.9370
_diffrn_measured_fraction_theta_max 0.9370
_diffrn_measurement_device_type 'Rigaku RAXIS-IV'
_diffrn_measurement_method \w
_diffrn_radiation_type 'Mo K\a'
_diffrn_radiation_wavelength 0.7107
_diffrn_reflns_av_R_equivalents 0.024
_diffrn_reflns_limit_h_max 47
_diffrn_reflns_limit_h_min -47
_diffrn_reflns_limit_k_max 16
_diffrn_reflns_limit_k_min -14
_diffrn_reflns_limit_l_max 18
_diffrn_reflns_limit_l_min -18
_diffrn_reflns_number 49982
_diffrn_reflns_theta_full 27.48
_diffrn_reflns_theta_max 27.48
_exptl_absorpt_coefficient_mu 0.555
_exptl_absorpt_correction_T_max 0.930
_exptl_absorpt_correction_T_min 0.787
_exptl_absorpt_correction_type multi-scan
_exptl_absorpt_process_details
;
    Higashi, T. (1995). Program for Absorption Correction.
    Rigaku Corporation, Tokyo, Japan.
;
_exptl_crystal_colour 'dark red'
_exptl_crystal_density_diffrn 1.592
_exptl_crystal_density_method 'not measured'
_exptl_crystal_description prism
_exptl_crystal_F_000 3288.00
_exptl_crystal_size_max 0.30
_exptl_crystal_size_mid 0.21
_exptl_crystal_size_min 0.13
_refine_diff_density_max 1.05
_refine_diff_density_min -0.70
_refine_ls_extinction_coef 167(48)
_refine_ls_extinction_method 'Larson (1970) Crystallographic Computing eq. 22'
_refine_ls_goodness_of_fit_ref 1.802
_refine_ls_hydrogen_treatment refall
_refine_ls_number_parameters 503
_refine_ls_number_reflns 7281
_refine_ls_R_factor_gt 0.0760
_refine_ls_shift/su_max 0.0000
_refine_ls_structure_factor_coef Fsqd
_refine_ls_weighting_details 'w = 1/[0.0010Fo^2^ + 3.0000\s(Fo^2^) + 0.5000]/(4Fo^2^)'
_refine_ls_weighting_scheme calc
_refine_ls_wR_factor_ref 0.1910
_reflns_number_gt 5816
_reflns_number_total 7620
_reflns_threshold_expression F^2^>2.0\s(F^2^)
_cod_data_source_file ic0498384si20040401_112019_10.cif
_cod_data_source_block '[Fe(H3L)](BF4)3.4-fim.H2O_296K'
_cod_depositor_comments
;
The following automatic conversions were performed:
data name '_geom_bond_atom_site_label_D' replaced with
'_geom_hbond_atom_site_label_D' as specified in the replacement file
'/home/antanas/src/cod-tools/trunk/data/replacement-values/replacement_tags.lst'.

data
name '_geom_bond_atom_site_label_H' replaced with
'_geom_hbond_atom_site_label_H' as specified in the replacement file
'/home/antanas/src/cod-tools/trunk/data/replacement-values/replacement_tags.lst'.

data
name '_geom_contact_atom_site_label_a' replaced with
'_geom_hbond_atom_site_label_A' as specified in the replacement file
'/home/antanas/src/cod-tools/trunk/data/replacement-values/replacement_tags.lst'.

data
name '_geom_bond_distance_DH' replaced with '_geom_hbond_distance_DH'
as specified in the replacement file
'/home/antanas/src/cod-tools/trunk/data/replacement-values/replacement_tags.lst'.

data
name '_geom_contact_distance_HA' replaced with
'_geom_hbond_distance_HA' as specified in the replacement file
'/home/antanas/src/cod-tools/trunk/data/replacement-values/replacement_tags.lst'.

data
name '_geom_contact_distance_DA' replaced with
'_geom_hbond_distance_DA' as specified in the replacement file
'/home/antanas/src/cod-tools/trunk/data/replacement-values/replacement_tags.lst'.

data
name '_geom_angle_DHA' replaced with '_geom_hbond_angle_DHA' as
specified in the replacement file
'/home/antanas/src/cod-tools/trunk/data/replacement-values/replacement_tags.lst'.

data
name '_geom_contact_site_symmetry_A' replaced with
'_geom_hbond_site_symmetry_A' as specified in the replacement file
'/home/antanas/src/cod-tools/trunk/data/replacement-values/replacement_tags.lst'.

Automatic conversion script
Id: cif_correct_tags 5005 2017-03-03 11:38:54Z antanas 
;
_cod_original_cell_volume 6764.6(5)
_cod_original_formula_sum 'C22 H30 B3 F12 Fe N12 O2 '
_cod_database_code 4311306

loop_
_symmetry_equiv_pos_as_xyz
x,y,z
-x,-y,-z
x+1/2,y+1/2,z
-x+1/2,-y+1/2,-z
-x,y,-z+1/2
x,-y,z+1/2
-x+1/2,y+1/2,-z+1/2
x+1/2,-y+1/2,z+1/2

loop_
_atom_site_label
_atom_site_type_symbol
_atom_site_fract_x
_atom_site_fract_y
_atom_site_fract_z
_atom_site_U_iso_or_equiv
_atom_site_adp_type
_atom_site_occupancy
_atom_site_symmetry_multiplicity
_atom_site_calc_flag
_atom_site_refinement_flags
_atom_site_disorder_assembly
_atom_site_disorder_group
Fe(1) Fe 0.36533(1) 0.21582(4) 0.08110(4) 0.0423(1) Uani 1.00 1 d . . .
F(1) F 0.3892(1) 0.3682(2) 0.5635(2) 0.092(1) Uani 1.00 1 d . . .
F(2) F 0.3709(1) 0.4184(2) 0.7030(2) 0.100(1) Uani 1.00 1 d . . .
F(3) F 0.34453(9) 0.2851(3) 0.6168(4) 0.136(2) Uani 1.00 1 d . . .
F(4) F 0.3980(1) 0.2626(2) 0.6904(2) 0.098(1) Uani 1.00 1 d . . .
F(5) F 0.5270(3) 0.9922(6) 0.1503(5) 0.338(6) Uani 1.00 1 d . . .
F(6) F 0.5752(1) 1.0661(6) 0.1572(3) 0.207(3) Uani 1.00 1 d . . .
F(7) F 0.5413(1) 1.0583(5) 0.0215(3) 0.158(2) Uani 1.00 1 d . . .
F(8) F 0.5276(2) 1.1444(5) 0.1466(5) 0.237(3) Uani 1.00 1 d . . .
F(9) F 0.2902(1) 0.8742(7) 0.2302(4) 0.215(3) Uani 1.00 1 d . . .
F(10) F 0.2552(1) 0.8223(5) 0.3307(4) 0.180(2) Uani 1.00 1 d . . .
F(11) F 0.2357(1) 0.8526(5) 0.1808(5) 0.207(3) Uani 1.00 1 d . . .
F(12) F 0.2531(3) 0.9771(5) 0.2746(5) 0.249(4) Uani 1.00 1 d . . .
O(1) O 0.5412(1) 0.4503(3) 0.1646(3) 0.097(1) Uani 1.00 1 d . . .
O(2) O 0.2704(2) 0.6796(7) 0.0743(7) 0.253(4) Uani 1.00 1 d . . .
N(1) N 0.34948(9) 0.0189(3) 0.0029(2) 0.0536(9) Uani 1.00 1 d . . .
N(2) N 0.40420(9) 0.1063(2) 0.1196(2) 0.0489(9) Uani 1.00 1 d . . .
N(3) N 0.41166(7) 0.3041(2) 0.0808(2) 0.0427(8) Uani 1.00 1 d . . .
N(4) N 0.45721(9) 0.4106(3) 0.0917(2) 0.055(1) Uani 1.00 1 d . . .
N(5) N 0.31833(8) 0.1546(3) 0.1221(2) 0.0522(9) Uani 1.00 1 d . . .
N(6) N 0.36664(8) 0.2586(2) 0.2261(2) 0.0466(8) Uani 1.00 1 d . . .
N(7) N 0.3718(1) 0.3085(3) 0.3745(2) 0.068(1) Uani 1.00 1 d . . .
N(8) N 0.35927(9) 0.2177(2) -0.0669(2) 0.0493(9) Uani 1.00 1 d . . .
N(9) N 0.33628(8) 0.3562(2) 0.0480(2) 0.0455(8) Uani 1.00 1 d . . .
N(10) N 0.3043(1) 0.4987(3) 0.0233(3) 0.069(1) Uani 1.00 1 d . . .
N(11) N 0.49084(9) 0.6109(3) 0.0971(3) 0.061(1) Uani 1.00 1 d . . .
N(12) N 0.5013(1) 0.7819(3) 0.1046(3) 0.075(1) Uani 1.00 1 d . . .
C(1) C 0.3787(1) -0.0484(3) 0.0402(3) 0.064(1) Uani 1.00 1 d . . .
C(2) C 0.3959(1) -0.0064(3) 0.1340(3) 0.068(1) Uani 1.00 1 d . . .
C(3) C 0.4363(1) 0.1383(3) 0.1292(3) 0.052(1) Uani 1.00 1 d . . .
C(4) C 0.44168(9) 0.2479(3) 0.1102(3) 0.0443(9) Uani 1.00 1 d . . .
C(5) C 0.4221(1) 0.4032(3) 0.0696(3) 0.047(1) Uani 1.00 1 d . . .
C(6) C 0.4701(1) 0.3142(3) 0.1172(3) 0.054(1) Uani 1.00 1 d . . .
C(7) C 0.3161(1) -0.0103(4) 0.0371(4) 0.074(2) Uani 1.00 1 d . . .
C(8) C 0.2950(1) 0.0888(4) 0.0557(4) 0.083(2) Uani 1.00 1 d . . .
C(9) C 0.3109(1) 0.1731(3) 0.2069(3) 0.057(1) Uani 1.00 1 d . . .
C(10) C 0.3366(1) 0.2303(3) 0.2675(3) 0.050(1) Uani 1.00 1 d . . .
C(11) C 0.3874(1) 0.3054(3) 0.2941(3) 0.059(1) Uani 1.00 1 d . . .
C(12) C 0.3399(1) 0.2612(4) 0.3595(3) 0.066(1) Uani 1.00 1 d . . .
C(13) C 0.3480(1) 0.0356(3) -0.1002(3) 0.069(1) Uani 1.00 1 d . . .
C(14) C 0.3707(1) 0.1273(3) -0.1212(3) 0.074(2) Uani 1.00 1 d . . .
C(15) C 0.3426(1) 0.2939(3) -0.1099(3) 0.058(1) Uani 1.00 1 d . . .
C(16) C 0.3297(1) 0.3733(3) -0.0502(3) 0.051(1) Uani 1.00 1 d . . .
C(17) C 0.3206(1) 0.4340(3) 0.0888(3) 0.059(1) Uani 1.00 1 d . . .
C(18) C 0.3096(1) 0.4623(3) -0.0640(4) 0.066(1) Uani 1.00 1 d . . .
C(19) C 0.5478(1) 0.5438(5) 0.1718(4) 0.086(2) Uani 1.00 1 d . . .
C(20) C 0.5240(1) 0.6278(3) 0.1425(3) 0.059(1) Uani 1.00 1 d . . .
C(21) C 0.4782(1) 0.7045(4) 0.0765(4) 0.073(2) Uani 1.00 1 d . . .
C(22) C 0.5302(1) 0.7353(4) 0.1481(4) 0.074(2) Uani 1.00 1 d . . .
B(1) B 0.3756(1) 0.3330(4) 0.6456(4) 0.060(1) Uani 1.00 1 d . . .
B(2) B 0.5434(1) 1.0672(5) 0.1156(4) 0.069(2) Uani 1.00 1 d . . .
B(3) B 0.2581(2) 0.8784(5) 0.2534(5) 0.078(2) Uani 1.00 1 d . . .
H(1) H 0.3705(1) -0.1185(3) 0.0481(3) 0.076(2) Uiso 1.00 1 c . . .
H(2) H 0.3960(1) -0.0484(3) -0.0038(3) 0.076(2) Uiso 1.00 1 c . . .
H(3) H 0.4168(1) -0.0444(3) 0.1548(3) 0.080(2) Uiso 1.00 1 c . . .
H(4) H 0.3797(1) -0.0121(3) 0.1805(3) 0.080(2) Uiso 1.00 1 c . . .
H(5) H 0.4554(1) 0.0919(3) 0.1478(3) 0.062(1) Uiso 1.00 1 c . . .
H(6) H 0.4070(1) 0.4604(3) 0.0497(3) 0.056(1) Uiso 1.00 1 c . . .
H(7) H 0.47069(9) 0.4736(3) 0.0896(2) 0.066(1) Uiso 1.00 1 c . . .
H(8) H 0.4939(1) 0.2963(3) 0.1361(3) 0.065(2) Uiso 1.00 1 c . . .
H(9) H 0.3029(1) -0.0531(4) -0.0090(4) 0.089(2) Uiso 1.00 1 c . . .
H(10) H 0.3205(1) -0.0486(4) 0.0950(4) 0.090(2) Uiso 1.00 1 c . . .
H(11) H 0.2742(1) 0.0712(4) 0.0836(4) 0.098(2) Uiso 1.00 1 c . . .
H(12) H 0.2890(1) 0.1257(4) -0.0024(4) 0.098(2) Uiso 1.00 1 c . . .
H(13) H 0.2894(1) 0.1498(3) 0.2282(3) 0.069(2) Uiso 1.00 1 c . . .
H(14) H 0.4100(1) 0.3341(3) 0.2861(3) 0.069(2) Uiso 1.00 1 c . . .
H(15) H 0.3815(1) 0.3397(3) 0.4327(2) 0.081(2) Uiso 1.00 1 c . . .
H(16) H 0.3234(1) 0.2509(4) 0.4047(3) 0.080(2) Uiso 1.00 1 c . . .
H(17) H 0.3557(1) -0.0267(3) -0.1296(3) 0.081(2) Uiso 1.00 1 c . . .
H(18) H 0.3244(1) 0.0508(3) -0.1247(3) 0.081(2) Uiso 1.00 1 c . . .
H(19) H 0.3683(1) 0.1428(3) -0.1874(3) 0.091(2) Uiso 1.00 1 c . . .
H(20) H 0.3946(1) 0.1109(3) -0.1009(3) 0.091(2) Uiso 1.00 1 c . . .
H(21) H 0.3392(1) 0.2981(3) -0.1774(3) 0.070(2) Uiso 1.00 1 c . . .
H(22) H 0.3210(1) 0.4427(3) 0.1558(3) 0.070(2) Uiso 1.00 1 c . . .
H(23) H 0.2915(1) 0.5606(3) 0.0361(3) 0.082(2) Uiso 1.00 1 c . . .
H(24) H 0.3007(1) 0.4918(3) -0.1236(4) 0.077(2) Uiso 1.00 1 c . . .
H(25) H 0.5695(1) 0.5633(5) 0.2064(4) 0.101(2) Uiso 1.00 1 c . . .
H(26) H 0.4553(1) 0.7173(4) 0.0456(4) 0.087(2) Uiso 1.00 1 c . . .
H(27) H 0.4979(1) 0.8559(3) 0.0958(3) 0.091(2) Uiso 1.00 1 c . . .
H(28) H 0.5511(1) 0.7685(4) 0.1761(4) 0.088(2) Uiso 1.00 1 c . . .
H(29) H 0.251(2) 0.672(4) 0.039(4) 0.09(2) Uiso 1.00 1 c . . .
H(30) H 0.2826(2) 0.7207(7) 0.0647(7) 0.294(6) Uiso 1.00 1 c . . .

loop_
_atom_site_aniso_label
_atom_site_aniso_U_11
_atom_site_aniso_U_22
_atom_site_aniso_U_33
_atom_site_aniso_U_12
_atom_site_aniso_U_13
_atom_site_aniso_U_23
Fe(1) 0.0342(3) 0.0519(3) 0.0405(3) 0.0012(2) 0.0028(2) 0.0060(2)
F(1) 0.146(3) 0.080(2) 0.050(1) -0.030(2) 0.016(2) -0.003(1)
F(2) 0.148(3) 0.081(2) 0.073(2) 0.033(2) 0.018(2) -0.010(2)
F(3) 0.069(2) 0.102(3) 0.237(5) -0.023(2) 0.017(3) -0.007(3)
F(4) 0.119(3) 0.072(2) 0.098(2) 0.017(2) -0.008(2) 0.015(2)
F(5) 0.63(2) 0.171(6) 0.210(7) -0.224(9) 0.047(9) -0.001(5)
F(6) 0.114(3) 0.40(1) 0.102(3) 0.099(5) -0.021(3) -0.080(4)
F(7) 0.106(3) 0.276(6) 0.088(3) 0.018(4) -0.008(2) -0.015(3)
F(8) 0.298(9) 0.193(6) 0.219(6) 0.167(6) 0.025(6) -0.001(5)
F(9) 0.084(3) 0.44(1) 0.124(4) -0.002(5) 0.017(3) -0.010(5)
F(10) 0.174(5) 0.214(5) 0.147(4) -0.060(4) -0.014(3) 0.076(4)
F(11) 0.164(5) 0.199(5) 0.227(6) -0.042(4) -0.125(5) 0.041(5)
F(12) 0.40(1) 0.113(4) 0.243(8) 0.053(6) 0.091(7) 0.001(4)
O(1) 0.080(2) 0.068(2) 0.138(4) 0.004(2) -0.022(2) 0.004(2)
O(2) 0.186(7) 0.226(8) 0.32(1) 0.133(7) -0.081(8) -0.164(8)
N(1) 0.059(2) 0.049(2) 0.054(2) -0.003(2) 0.010(2) 0.005(2)
N(2) 0.060(2) 0.036(1) 0.050(2) -0.005(1) 0.000(1) 0.003(1)
N(3) 0.038(2) 0.037(1) 0.053(2) -0.003(1) 0.004(1) 0.001(1)
N(4) 0.049(2) 0.049(2) 0.067(2) -0.015(1) 0.006(2) -0.002(2)
N(5) 0.039(2) 0.055(2) 0.061(2) -0.002(1) 0.001(1) -0.008(2)
N(6) 0.046(2) 0.049(2) 0.043(2) 0.006(1) -0.001(1) -0.002(1)
N(7) 0.094(3) 0.064(2) 0.044(2) 0.017(2) -0.007(2) -0.011(2)
N(8) 0.058(2) 0.039(2) 0.053(2) -0.002(1) 0.016(1) 0.002(1)
N(9) 0.043(2) 0.042(2) 0.049(2) 0.004(1) -0.002(1) 0.000(1)
N(10) 0.054(2) 0.049(2) 0.103(3) 0.012(2) -0.002(2) -0.003(2)
N(11) 0.051(2) 0.057(2) 0.074(2) -0.011(2) 0.002(2) 0.004(2)
N(12) 0.073(3) 0.053(2) 0.101(3) -0.009(2) 0.020(2) 0.004(2)
C(1) 0.080(3) 0.035(2) 0.073(3) 0.002(2) -0.001(2) 0.003(2)
C(2) 0.094(4) 0.038(2) 0.069(3) -0.013(2) -0.011(2) 0.016(2)
C(3) 0.053(2) 0.042(2) 0.060(2) 0.009(2) -0.001(2) 0.002(2)
C(4) 0.038(2) 0.043(2) 0.052(2) 0.003(1) 0.005(2) -0.002(2)
C(5) 0.042(2) 0.039(2) 0.060(2) -0.004(2) 0.005(2) 0.001(2)
C(6) 0.037(2) 0.061(2) 0.065(2) 0.000(2) 0.003(2) -0.003(2)
C(7) 0.075(3) 0.058(2) 0.090(4) -0.029(2) 0.022(3) -0.020(3)
C(8) 0.044(2) 0.103(4) 0.098(4) -0.016(2) -0.002(2) -0.037(3)
C(9) 0.045(2) 0.056(2) 0.072(3) 0.003(2) 0.015(2) 0.003(2)
C(10) 0.058(2) 0.047(2) 0.047(2) 0.011(2) 0.010(2) 0.002(2)
C(11) 0.064(3) 0.055(2) 0.053(2) 0.008(2) -0.012(2) -0.008(2)
C(12) 0.089(3) 0.063(3) 0.048(2) 0.017(2) 0.017(2) 0.001(2)
C(13) 0.103(4) 0.050(2) 0.051(2) -0.006(2) -0.003(2) -0.010(2)
C(14) 0.116(4) 0.050(2) 0.061(3) 0.005(3) 0.044(3) 0.000(2)
C(15) 0.076(3) 0.052(2) 0.047(2) -0.005(2) 0.006(2) 0.007(2)
C(16) 0.053(2) 0.044(2) 0.055(2) -0.000(2) -0.001(2) 0.006(2)
C(17) 0.050(2) 0.052(2) 0.073(3) 0.010(2) 0.002(2) -0.008(2)
C(18) 0.060(3) 0.052(2) 0.081(3) 0.008(2) -0.013(2) 0.014(2)
C(19) 0.072(3) 0.083(4) 0.098(4) -0.018(3) -0.018(3) 0.006(3)
C(20) 0.054(2) 0.057(2) 0.065(3) -0.011(2) 0.004(2) 0.002(2)
C(21) 0.053(3) 0.065(3) 0.099(4) -0.004(2) 0.006(2) 0.010(3)
C(22) 0.065(3) 0.068(3) 0.089(4) -0.021(2) 0.003(3) -0.003(3)
B(1) 0.071(3) 0.043(2) 0.065(3) -0.003(2) 0.009(3) 0.004(2)
B(2) 0.064(3) 0.062(3) 0.078(4) 0.022(3) -0.010(3) 0.000(3)
B(3) 0.058(3) 0.078(4) 0.094(4) -0.009(3) -0.004(3) 0.006(4)

loop_
_atom_type_symbol
_atom_type_description
_atom_type_scat_dispersion_real
_atom_type_scat_dispersion_imag
_atom_type_scat_source
C C 0.003 0.002
;
International Tables for Crystallography
(1992, Vol. C, Tables 4.2.6.8 and 6.1.1.4)
;
H H 0.000 0.000
;
International Tables for Crystallography
(1992, Vol. C, Table 6.1.1.4)
;
O O 0.011 0.006
;
International Tables for Crystallography
(1992, Vol. C, Tables 4.2.6.8 and 6.1.1.4)
;
N N 0.006 0.003
;
International Tables for Crystallography
(1992, Vol. C, Tables 4.2.6.8 and 6.1.1.4)
;
B B 0.001 0.001
;
International Tables for Crystallography
(1992, Vol. C, Tables 4.2.6.8 and 6.1.1.4)
;
F F 0.017 0.010
;
International Tables for Crystallography
(1992, Vol. C, Tables 4.2.6.8 and 6.1.1.4)
;
Fe Fe 0.346 0.844
;
International Tables for Crystallography
(1992, Vol. C, Tables 4.2.6.8 and 6.1.1.4)
;

loop_
_geom_angle_atom_site_label_1
_geom_angle_atom_site_label_2
_geom_angle_atom_site_label_3
_geom_angle
_geom_angle_publ_flag
_geom_angle_site_symmetry_1
_geom_angle_site_symmetry_2
_geom_angle_site_symmetry_3
N(2) Fe(1) N(3) 76.9(1) yes . . .
N(2) Fe(1) N(5) 107.1(1) yes . . .
N(2) Fe(1) N(6) 88.4(1) yes . . .
N(2) Fe(1) N(8) 106.0(1) yes . . .
N(2) Fe(1) N(9) 165.2(1) yes . . .
N(3) Fe(1) N(5) 161.5(1) yes . . .
N(3) Fe(1) N(6) 85.9(1) yes . . .
N(3) Fe(1) N(8) 89.9(1) yes . . .
N(3) Fe(1) N(9) 88.6(1) yes . . .
N(5) Fe(1) N(6) 76.2(1) yes . . .
N(5) Fe(1) N(8) 105.8(1) yes . . .
N(5) Fe(1) N(9) 85.8(1) yes . . .
N(6) Fe(1) N(8) 163.8(1) yes . . .
N(6) Fe(1) N(9) 87.6(1) yes . . .
N(8) Fe(1) N(9) 76.5(1) yes . . .
H(29) O(2) H(30) 121(4) no . . .
C(1) N(1) C(7) 113.3(3) yes . . .
C(1) N(1) C(13) 113.1(4) yes . . .
C(7) N(1) C(13) 114.8(4) yes . . .
C(2) N(2) C(3) 120.3(3) yes . . .
C(2) N(2) Fe(1) 121.7(3) yes . . .
C(3) N(2) Fe(1) 118.0(2) yes . . .
C(4) N(3) C(5) 105.7(3) yes . . .
C(4) N(3) Fe(1) 113.7(2) yes . . .
C(5) N(3) Fe(1) 140.2(2) yes . . .
C(5) N(4) C(6) 109.0(3) yes . . .
C(5) N(4) H(7) 125.4(4) no . . .
C(6) N(4) H(7) 125.6(4) no . . .
C(8) N(5) C(9) 121.2(4) yes . . .
C(8) N(5) Fe(1) 120.7(3) yes . . .
C(9) N(5) Fe(1) 118.1(3) yes . . .
C(10) N(6) C(11) 105.8(3) yes . . .
C(10) N(6) Fe(1) 113.8(2) yes . . .
C(11) N(6) Fe(1) 140.4(3) yes . . .
C(11) N(7) C(12) 109.1(4) yes . . .
C(11) N(7) H(15) 125.4(5) no . . .
C(12) N(7) H(15) 125.5(5) no . . .
C(14) N(8) C(15) 120.1(3) yes . . .
C(14) N(8) Fe(1) 120.5(2) yes . . .
C(15) N(8) Fe(1) 119.0(3) yes . . .
C(16) N(9) C(17) 105.9(3) yes . . .
C(16) N(9) Fe(1) 112.6(2) yes . . .
C(17) N(9) Fe(1) 141.4(3) yes . . .
C(17) N(10) C(18) 108.6(4) yes . . .
C(17) N(10) H(23) 125.7(5) no . . .
C(18) N(10) H(23) 125.6(5) no . . .
C(20) N(11) C(21) 105.3(4) yes . . .
C(21) N(12) C(22) 107.3(4) yes . . .
C(21) N(12) H(27) 126.9(5) no . . .
C(22) N(12) H(27) 125.8(5) no . . .
C(2) C(1) H(1) 110.1(5) no . . .
C(2) C(1) H(2) 107.8(5) no . . .
C(2) C(1) N(1) 111.1(3) yes . . .
H(1) C(1) H(2) 109.5(6) no . . .
H(1) C(1) N(1) 109.7(5) no . . .
H(2) C(1) N(1) 108.6(5) no . . .
H(3) C(2) H(4) 109.5(6) no . . .
H(3) C(2) N(2) 110.2(5) no . . .
H(3) C(2) C(1) 111.6(5) no . . .
H(4) C(2) N(2) 109.4(4) no . . .
H(4) C(2) C(1) 108.8(5) no . . .
N(2) C(2) C(1) 107.3(3) yes . . .
C(4) C(3) H(5) 122.0(5) no . . .
C(4) C(3) N(2) 116.1(3) yes . . .
H(5) C(3) N(2) 121.9(4) no . . .
C(6) C(4) N(3) 109.5(3) yes . . .
C(6) C(4) C(3) 135.2(3) yes . . .
N(3) C(4) C(3) 115.2(3) yes . . .
H(6) C(5) N(3) 124.8(4) no . . .
H(6) C(5) N(4) 125.3(4) no . . .
N(3) C(5) N(4) 110.0(3) yes . . .
H(8) C(6) N(4) 127.0(5) no . . .
H(8) C(6) C(4) 127.2(5) no . . .
N(4) C(6) C(4) 105.8(3) yes . . .
C(8) C(7) H(9) 109.5(5) no . . .
C(8) C(7) H(10) 108.7(6) no . . .
C(8) C(7) N(1) 110.2(4) yes . . .
H(9) C(7) H(10) 109.5(6) no . . .
H(9) C(7) N(1) 109.8(6) no . . .
H(10) C(7) N(1) 109.2(5) no . . .
H(11) C(8) H(12) 109.4(6) no . . .
H(11) C(8) N(5) 110.1(6) no . . .
H(11) C(8) C(7) 111.0(6) no . . .
H(12) C(8) N(5) 110.3(6) no . . .
H(12) C(8) C(7) 109.8(6) no . . .
N(5) C(8) C(7) 106.1(4) yes . . .
C(10) C(9) H(13) 122.1(5) no . . .
C(10) C(9) N(5) 116.5(4) yes . . .
H(13) C(9) N(5) 121.4(5) no . . .
C(12) C(10) N(6) 109.4(4) yes . . .
C(12) C(10) C(9) 135.3(4) yes . . .
N(6) C(10) C(9) 115.2(3) yes . . .
H(14) C(11) N(6) 124.6(5) no . . .
H(14) C(11) N(7) 125.3(5) no . . .
N(6) C(11) N(7) 110.1(4) yes . . .
H(16) C(12) N(7) 127.1(5) no . . .
H(16) C(12) C(10) 127.2(6) no . . .
N(7) C(12) C(10) 105.7(4) yes . . .
C(14) C(13) H(17) 110.2(6) no . . .
C(14) C(13) H(18) 108.5(5) no . . .
C(14) C(13) N(1) 110.1(3) yes . . .
H(17) C(13) H(18) 109.5(6) no . . .
H(17) C(13) N(1) 109.4(4) no . . .
H(18) C(13) N(1) 109.2(5) no . . .
H(19) C(14) H(20) 109.5(7) no . . .
H(19) C(14) N(8) 110.4(5) no . . .
H(19) C(14) C(13) 110.8(5) no . . .
H(20) C(14) N(8) 109.9(5) no . . .
H(20) C(14) C(13) 109.2(5) no . . .
N(8) C(14) C(13) 107.0(4) yes . . .
C(16) C(15) H(21) 122.1(5) no . . .
C(16) C(15) N(8) 115.9(4) yes . . .
H(21) C(15) N(8) 121.9(5) no . . .
C(18) C(16) N(9) 108.1(4) yes . . .
C(18) C(16) C(15) 135.8(4) yes . . .
N(9) C(16) C(15) 115.9(3) yes . . .
H(22) C(17) N(9) 124.1(5) no . . .
H(22) C(17) N(10) 125.2(5) no . . .
N(9) C(17) N(10) 110.7(4) yes . . .
H(24) C(18) N(10) 126.9(5) no . . .
H(24) C(18) C(16) 126.5(6) no . . .
N(10) C(18) C(16) 106.6(4) yes . . .
C(20) C(19) H(25) 116.8(6) no . . .
C(20) C(19) O(1) 125.5(5) yes . . .
H(25) C(19) O(1) 117.3(7) no . . .
C(22) C(20) N(11) 108.9(4) yes . . .
C(22) C(20) C(19) 127.9(4) yes . . .
N(11) C(20) C(19) 123.0(4) yes . . .
H(26) C(21) N(11) 124.1(5) no . . .
H(26) C(21) N(12) 123.6(5) no . . .
N(11) C(21) N(12) 112.3(4) yes . . .
H(28) C(22) N(12) 127.7(6) no . . .
H(28) C(22) C(20) 126.2(6) no . . .
N(12) C(22) C(20) 106.1(4) yes . . .
F(1) B(1) F(2) 108.8(4) yes . . .
F(1) B(1) F(3) 106.4(4) yes . . .
F(1) B(1) F(4) 109.2(4) yes . . .
F(2) B(1) F(3) 111.4(5) yes . . .
F(2) B(1) F(4) 111.0(4) yes . . .
F(3) B(1) F(4) 109.9(4) yes . . .
F(5) B(2) F(6) 107.2(7) yes . . .
F(5) B(2) F(7) 110.1(6) yes . . .
F(5) B(2) F(8) 100.1(7) yes . . .
F(6) B(2) F(7) 114.2(5) yes . . .
F(6) B(2) F(8) 108.2(6) yes . . .
F(7) B(2) F(8) 115.8(6) yes . . .
F(9) B(3) F(10) 110.2(6) yes . . .
F(9) B(3) F(11) 110.4(6) yes . . .
F(9) B(3) F(12) 105.0(7) yes . . .
F(10) B(3) F(11) 114.5(6) yes . . .
F(10) B(3) F(12) 107.4(7) yes . . .
F(11) B(3) F(12) 108.8(6) yes . . .

loop_
_geom_bond_atom_site_label_1
_geom_bond_atom_site_label_2
_geom_bond_distance
_geom_bond_publ_flag
_geom_bond_site_symmetry_1
_geom_bond_site_symmetry_2
Fe(1) N(2) 2.060(3) yes . .
Fe(1) N(3) 2.091(3) yes . .
Fe(1) N(5) 2.088(3) yes . .
Fe(1) N(6) 2.112(3) yes . .
Fe(1) N(8) 2.078(3) yes . .
Fe(1) N(9) 2.118(3) yes . .
F(1) B(1) 1.390(6) yes . .
F(2) B(1) 1.372(6) yes . .
F(3) B(1) 1.357(6) yes . .
F(4) B(1) 1.345(6) yes . .
F(5) B(2) 1.26(1) yes . .
F(6) B(2) 1.291(7) yes . .
F(7) B(2) 1.327(7) yes . .
F(8) B(2) 1.249(9) yes . .
F(9) B(3) 1.302(8) yes . .
F(10) B(3) 1.314(9) yes . .
F(11) B(3) 1.303(9) yes . .
F(12) B(3) 1.301(9) yes . .
O(1) C(19) 1.210(7) yes . .
O(2) H(29) 0.87(5) no . .
O(2) H(30) 0.72(1) no . .
N(1) C(1) 1.457(5) yes . .
N(1) C(7) 1.456(6) yes . .
N(1) C(13) 1.465(5) yes . .
N(2) C(2) 1.476(5) yes . .
N(2) C(3) 1.284(5) yes . .
N(3) C(4) 1.375(4) yes . .
N(3) C(5) 1.328(4) yes . .
N(4) C(5) 1.346(5) yes . .
N(4) C(6) 1.347(5) yes . .
N(4) H(7) 0.950(5) no . .
N(5) C(8) 1.479(6) yes . .
N(5) C(9) 1.280(6) yes . .
N(6) C(10) 1.385(5) yes . .
N(6) C(11) 1.320(5) yes . .
N(7) C(11) 1.336(6) yes . .
N(7) C(12) 1.355(7) yes . .
N(7) H(15) 0.950(5) no . .
N(8) C(14) 1.465(5) yes . .
N(8) C(15) 1.273(5) yes . .
N(9) C(16) 1.400(5) yes . .
N(9) C(17) 1.314(5) yes . .
N(10) C(17) 1.339(6) yes . .
N(10) C(18) 1.350(7) yes . .
N(10) H(23) 0.950(5) no . .
N(11) C(20) 1.375(5) yes . .
N(11) C(21) 1.298(6) yes . .
N(12) C(21) 1.347(6) yes . .
N(12) C(22) 1.344(6) yes . .
N(12) H(27) 0.950(5) no . .
C(1) C(2) 1.511(6) yes . .
C(1) H(1) 0.950(6) no . .
C(1) H(2) 0.950(7) no . .
C(2) H(3) 0.950(7) no . .
C(2) H(4) 0.950(7) no . .
C(3) C(4) 1.428(5) yes . .
C(3) H(5) 0.950(6) no . .
C(4) C(6) 1.364(5) yes . .
C(5) H(6) 0.950(5) no . .
C(6) H(8) 0.950(5) no . .
C(7) C(8) 1.525(7) yes . .
C(7) H(9) 0.950(7) no . .
C(7) H(10) 0.950(7) no . .
C(8) H(11) 0.950(7) no . .
C(8) H(12) 0.950(8) no . .
C(9) C(10) 1.429(6) yes . .
C(9) H(13) 0.950(6) no . .
C(10) C(12) 1.349(6) yes . .
C(11) H(14) 0.950(6) no . .
C(12) H(16) 0.950(7) no . .
C(13) C(14) 1.493(7) yes . .
C(13) H(17) 0.950(6) no . .
C(13) H(18) 0.950(7) no . .
C(14) H(19) 0.950(6) no . .
C(14) H(20) 0.950(8) no . .
C(15) C(16) 1.430(6) yes . .
C(15) H(21) 0.950(6) no . .
C(16) C(18) 1.362(6) yes . .
C(17) H(22) 0.950(7) no . .
C(18) H(24) 0.950(7) no . .
C(19) C(20) 1.429(7) yes . .
C(19) H(25) 0.950(8) no . .
C(20) C(22) 1.378(7) yes . .
C(21) H(26) 0.950(7) no . .
C(22) H(28) 0.950(7) no . .

loop_
_geom_hbond_atom_site_label_D
_geom_hbond_atom_site_label_H
_geom_hbond_atom_site_label_A
_geom_hbond_distance_DH
_geom_hbond_distance_HA
_geom_hbond_distance_DA
_geom_hbond_angle_DHA
_geom_hbond_site_symmetry_A
N(4) H(7) N(11) 0.950 1.895(5) 2.835(5) 169.38(16) .
N(7) H(15) F(1) 0.950 1.874(4) 2.785(4) 159.82(16) .
N(10) H(23) O(2) 0.950 1.811(7) 2.756(7) 172.9(3) .
N(12) H(27) F(5) 0.950 2.148(7) 2.882(7) 133.2(3) .
O(2) H(29) N(10) 0.87(5) 3.02(6) 2.756(7) 131.4(21) .
O(2) H(30) F(3) 0.720 2.401(9) 2.86(1) 123.7(3) 6_564
